data_4334242
loop_
_publ_author_name
'Qun Tang'
'Shuxia Liu'
'Yiwei Liu'
'Jun Miao'
'Shujun Li'
'Li Zhang'
'Zhan Shi'
'Zhiping Zheng'

_publ_contact_author_address
;
Key Lab for Polyoxometalate Science of Ministry of Education 
College of Chemistry
Northeast Normal University
Changchun 130024
P.R.China
;
_publ_contact_author_email liusx@nenu.edu.cn
_publ_contact_author_fax +86-431-85099328
_publ_contact_author_name 'Shuxia Liu'
_publ_contact_author_phone +86-431-85099328
_publ_section_title
;
 Cation Sensing by a Luminescent Metal-Organic Framework with Multiple
 Lewis Basic Sites
;
_journal_name_full 'Inorganic Chemistry'
_journal_page_first 2799
_journal_page_last 2801
_journal_paper_doi 10.1021/ic400029p
_journal_volume 52
_journal_year 2013
_chemical_formula_moiety 'C21 H27 Ce N6 O7, C3 H7 N O, 3(O), N '
_chemical_formula_sum 'C24 H34 Ce N8 O11'
_chemical_formula_weight 750.71
_chemical_name_systematic
; 
 ? 
;
_space_group_IT_number 14
_symmetry_cell_setting monoclinic
_symmetry_space_group_name_Hall '-P 2yn'
_symmetry_space_group_name_H-M 'P 1 21/n 1'
_atom_sites_solution_hydrogens geom
_atom_sites_solution_primary direct
_atom_sites_solution_secondary difmap
_audit_creation_method SHELXL-97
_cell_angle_alpha 90.00
_cell_angle_beta 93.077(3)
_cell_angle_gamma 90.00
_cell_formula_units_Z 4
_cell_length_a 16.143(4)
_cell_length_b 7.7507(18)
_cell_length_c 27.374(6)
_cell_measurement_reflns_used 1519
_cell_measurement_temperature 296(2)
_cell_measurement_theta_max 25.1
_cell_measurement_theta_min 2.51
_cell_volume 3420.1(14)
_computing_cell_refinement 'Bruker SMART'
_computing_data_collection 'Bruker SMART'
_computing_data_reduction 'Bruker SAINT'
_computing_molecular_graphics 'Bruker SHELXTL'
_computing_publication_material 'Bruker SHELXTL'
_computing_structure_refinement 'SHELXL-97 (Sheldrick, 1997)'
_computing_structure_solution 'SHELXS-97 (Sheldrick, 1990)'
_diffrn_ambient_temperature 296(2)
_diffrn_detector_area_resol_mean 10.0
_diffrn_measured_fraction_theta_full 0.989
_diffrn_measured_fraction_theta_max 0.989
_diffrn_measurement_device_type 'CCD area detector'
_diffrn_measurement_method 'phi and omega scans'
_diffrn_radiation_monochromator graphite
_diffrn_radiation_source 'fine-focus sealed tube'
_diffrn_radiation_type MoK\a
_diffrn_radiation_wavelength 0.71073
_diffrn_reflns_av_R_equivalents 0.0839
_diffrn_reflns_av_sigmaI/netI 0.0987
_diffrn_reflns_limit_h_max 15
_diffrn_reflns_limit_h_min -19
_diffrn_reflns_limit_k_max 9
_diffrn_reflns_limit_k_min -9
_diffrn_reflns_limit_l_max 32
_diffrn_reflns_limit_l_min -32
_diffrn_reflns_number 17126
_diffrn_reflns_theta_full 25.10
_diffrn_reflns_theta_max 25.10
_diffrn_reflns_theta_min 2.53
_exptl_absorpt_coefficient_mu 1.393
_exptl_absorpt_correction_T_max 0.759
_exptl_absorpt_correction_T_min 0.704
_exptl_absorpt_correction_type multi-scan
_exptl_crystal_density_diffrn 1.458
_exptl_crystal_density_meas 1.458
_exptl_crystal_F_000 1520
_exptl_crystal_size_max 0.285
_exptl_crystal_size_mid 0.216
_exptl_crystal_size_min 0.198
_refine_diff_density_max 1.792
_refine_diff_density_min -0.904
_refine_diff_density_rms 0.157
_refine_ls_extinction_method none
_refine_ls_goodness_of_fit_ref 1.031
_refine_ls_hydrogen_treatment none
_refine_ls_matrix_type full
_refine_ls_number_parameters 408
_refine_ls_number_reflns 6106
_refine_ls_number_restraints 0
_refine_ls_restrained_S_all 1.031
_refine_ls_R_factor_all 0.1000
_refine_ls_R_factor_gt 0.0578
_refine_ls_shift/su_max 0.008
_refine_ls_shift/su_mean 0.005
_refine_ls_structure_factor_coef Fsqd
_refine_ls_weighting_details 'calc w=1/[\s^2^(Fo^2^)+(0.0784P)^2^+0.0000P] where P=(Fo^2^+2Fc^2^)/3'
_refine_ls_weighting_scheme calc
_refine_ls_wR_factor_gt 0.1404
_refine_ls_wR_factor_ref 0.1550
_reflns_number_gt 3947
_reflns_number_total 6106
_reflns_threshold_expression >2sigma(I)
_cod_data_source_file ic400029p_si_002_2.cif
_cod_data_source_block compound-2
_cod_database_code 4334242

loop_
_symmetry_equiv_pos_as_xyz
'x, y, z'
'-x+1/2, y+1/2, -z+1/2'
'-x, -y, -z'
'x-1/2, -y-1/2, z-1/2'

loop_
_atom_site_label
_atom_site_type_symbol
_atom_site_fract_x
_atom_site_fract_y
_atom_site_fract_z
_atom_site_U_iso_or_equiv
_atom_site_adp_type
_atom_site_occupancy
_atom_site_symmetry_multiplicity
_atom_site_calc_flag
_atom_site_refinement_flags
C1 C 1.2897(6) 0.0921(12) 0.1623(3) 0.037(2) Uani 1 1 d .
C2 C 1.3023(7) 0.2170(14) 0.1204(3) 0.044(2) Uani 1 1 d .
H2 H 1.322(6) 0.327(12) 0.134(3) 0.052 Uiso 1 1 calc .
C3 C 0.9834(6) 0.2886(15) 0.3867(4) 0.053(3) Uani 1 1 d .
H3A H 0.9841 0.2744 0.4219 0.064 Uiso 1 1 calc R
H3B H 0.9943 0.4090 0.3797 0.064 Uiso 1 1 calc R
C4 C 1.0515(6) 0.1756(13) 0.3658(3) 0.045(3) Uani 1 1 d .
H4A H 1.1053 0.2127 0.3793 0.053 Uiso 1 1 calc R
H4B H 1.0434 0.0565 0.3753 0.053 Uiso 1 1 calc R
C5 C 1.0492(6) 0.1882(13) 0.3109(3) 0.037(2) Uani 1 1 d .
H5 H 1.062(5) 0.308(12) 0.302(3) 0.044 Uiso 1 1 calc .
C6 C 0.9636(5) 0.1458(14) 0.2903(3) 0.044(2) Uani 1 1 d .
H6A H 0.9532 0.0241 0.2955 0.053 Uiso 1 1 calc R
H6B H 0.9613 0.1662 0.2553 0.053 Uiso 1 1 calc R
C7 C 0.8958(6) 0.2495(14) 0.3127(3) 0.045(3) Uani 1 1 d .
H7A H 0.8996 0.3689 0.3024 0.054 Uiso 1 1 calc R
H7B H 0.8422 0.2053 0.3010 0.054 Uiso 1 1 calc R
C8 C 0.8384(6) 0.2078(12) 0.3928(3) 0.036(2) Uani 1 1 d .
C9 C 0.7045(5) 0.1205(14) 0.3993(3) 0.041(2) Uani 1 1 d .
C10 C 0.7846(6) 0.1825(13) 0.4676(3) 0.039(2) Uani 1 1 d .
C11 C 0.4815(6) 0.0456(16) 0.3835(3) 0.058(3) Uani 1 1 d .
H11A H 0.4746 0.1700 0.3834 0.070 Uiso 1 1 calc R
H11B H 0.4390 -0.0037 0.4030 0.070 Uiso 1 1 calc R
C12 C 0.4706(6) -0.0223(13) 0.3309(4) 0.040(2) Uani 1 1 d .
H12 H 0.476(5) -0.148(12) 0.332(3) 0.048 Uiso 1 1 calc .
C13 C 0.5423(6) 0.0520(15) 0.3028(3) 0.048(3) Uani 1 1 d .
H13A H 0.5389 0.0065 0.2697 0.058 Uiso 1 1 calc R
H13B H 0.5363 0.1763 0.3007 0.058 Uiso 1 1 calc R
C14 C 0.6268(6) 0.0099(16) 0.3264(3) 0.056(3) Uani 1 1 d .
H14A H 0.6365 -0.1134 0.3245 0.067 Uiso 1 1 calc R
H14B H 0.6694 0.0682 0.3089 0.067 Uiso 1 1 calc R
C15 C 0.5668(6) 0.0002(18) 0.4065(4) 0.065(4) Uani 1 1 d .
H15A H 0.5727 0.0490 0.4392 0.078 Uiso 1 1 calc R
H15B H 0.5719 -0.1241 0.4094 0.078 Uiso 1 1 calc R
C16 C 1.3652(6) 0.1528(15) 0.0854(3) 0.052(3) Uani 1 1 d .
H16A H 1.4191 0.1452 0.1027 0.062 Uiso 1 1 calc R
H16B H 1.3496 0.0377 0.0745 0.062 Uiso 1 1 calc R
C17 C 1.2207(7) 0.2492(18) 0.0920(4) 0.070(4) Uani 1 1 d .
H17A H 1.1975 0.1395 0.0810 0.084 Uiso 1 1 calc R
H17B H 1.1822 0.3018 0.1135 0.084 Uiso 1 1 calc R
C18 C 0.8716(6) 0.2320(16) 0.5416(4) 0.055(3) Uani 1 1 d .
H18A H 0.9084 0.2848 0.5191 0.066 Uiso 1 1 calc R
H18B H 0.8957 0.1226 0.5521 0.066 Uiso 1 1 calc R
C19 C 0.7294(7) 0.1369(16) 0.5487(3) 0.061(3) Uani 1 1 d .
H19A H 0.7448 0.0218 0.5598 0.073 Uiso 1 1 calc R
H19B H 0.6763 0.1289 0.5304 0.073 Uiso 1 1 calc R
C20 C 1.1137(6) 0.0729(12) 0.2907(3) 0.037(2) Uani 1 1 d .
C21 C 1.3885(6) 0.0221(11) 0.3062(3) 0.033(2) Uani 1 1 d .
C22 C 0.7471(17) 0.684(4) 0.443(2) 0.43(4) Uani 1 1 d .
H22A H 0.7366 0.6110 0.4146 0.647 Uiso 1 1 calc R
H22B H 0.7151 0.7877 0.4388 0.647 Uiso 1 1 calc R
H22C H 0.7316 0.6241 0.4715 0.647 Uiso 1 1 calc R
C23 C 0.854(4) 0.739(5) 0.4924(9) 0.40(3) Uani 1 1 d .
H23A H 0.8174 0.6795 0.5129 0.593 Uiso 1 1 calc R
H23B H 0.8561 0.8593 0.5011 0.593 Uiso 1 1 calc R
H23C H 0.9090 0.6909 0.4967 0.593 Uiso 1 1 calc R
C24 C 0.867(3) 0.749(5) 0.4143(19) 0.40(4) Uani 1 1 d .
H24 H 0.8336 0.7306 0.3861 0.482 Uiso 1 1 calc R
Ce1 Ce 1.22396(2) -0.12857(6) 0.233875(14) 0.01811(15) Uani 1 1 d .
N1 N 0.7082(4) 0.1325(12) 0.4486(3) 0.048(2) Uani 1 1 d .
N2 N 0.6313(5) 0.0650(12) 0.3777(3) 0.052(2) Uani 1 1 d .
N3 N 0.8501(5) 0.2155(11) 0.4425(3) 0.044(2) Uani 1 1 d .
N4 N 0.7643(5) 0.1660(12) 0.3695(3) 0.050(2) Uani 1 1 d .
N5 N 0.9025(4) 0.2410(11) 0.3653(3) 0.042(2) Uani 1 1 d .
N6 N 0.7917(5) 0.2007(12) 0.5164(3) 0.053(2) Uani 1 1 d .
N7 N 0.8280(10) 0.7234(17) 0.4470(5) 0.098(4) Uani 1 1 d .
O1 O 1.2829(4) 0.1525(8) 0.20580(19) 0.0370(15) Uani 1 1 d .
O2 O 1.2861(4) -0.0658(8) 0.1552(2) 0.0473(17) Uani 1 1 d .
O3 O 1.3482(4) -0.0943(8) 0.2842(2) 0.0472(17) Uani 1 1 d .
O4 O 1.0980(4) -0.0825(8) 0.2806(2) 0.0461(17) Uani 1 1 d .
O5 O 1.3123(3) -0.3727(8) 0.2158(2) 0.0346(13) Uani 1 1 d .
O6 O 1.1208(4) 0.0453(9) 0.1847(2) 0.0469(17) Uani 1 1 d .
O7 O 1.3650(4) 0.1769(8) 0.3070(2) 0.0447(17) Uani 1 1 d .
O8 O 0.9296(16) 0.788(3) 0.4032(8) 0.250(11) Uani 1 1 d .
O1W O 0.9547(5) 0.0190(13) 0.1549(4) 0.106(3) Uani 1 1 d .
O2W O 0.9806(7) 0.6794(14) 0.3164(4) 0.113(4) Uani 1 1 d .
O3W O 0.6992(6) 0.4419(14) 0.2998(3) 0.106(3) Uani 1 1 d .
N8 N 0.8093(8) 0.712(2) 0.2827(5) 0.130(5) Uani 1 1 d .

loop_
_atom_site_aniso_label
_atom_site_aniso_U_11
_atom_site_aniso_U_22
_atom_site_aniso_U_33
_atom_site_aniso_U_23
_atom_site_aniso_U_13
_atom_site_aniso_U_12
C1 0.041(6) 0.039(6) 0.031(5) -0.002(4) 0.004(4) 0.001(4)
C2 0.054(7) 0.046(6) 0.031(5) 0.008(5) 0.003(5) 0.002(5)
C3 0.037(6) 0.074(8) 0.049(6) -0.018(6) 0.008(5) -0.008(5)
C4 0.031(5) 0.058(7) 0.045(5) -0.012(5) 0.001(5) -0.008(5)
C5 0.027(5) 0.043(6) 0.042(5) -0.001(4) 0.007(4) 0.001(4)
C6 0.034(5) 0.061(7) 0.037(5) -0.006(5) 0.001(4) 0.003(5)
C7 0.034(6) 0.064(7) 0.036(5) -0.003(5) 0.007(4) 0.009(5)
C8 0.030(5) 0.044(6) 0.032(5) -0.002(4) -0.010(4) 0.000(4)
C9 0.029(5) 0.060(6) 0.032(5) -0.003(5) -0.001(4) 0.005(5)
C10 0.035(5) 0.048(6) 0.033(5) -0.008(4) 0.005(4) 0.000(4)
C11 0.042(6) 0.089(9) 0.042(6) 0.014(6) -0.011(5) -0.019(6)
C12 0.034(5) 0.035(6) 0.050(6) 0.005(5) -0.008(5) -0.001(5)
C13 0.040(6) 0.071(7) 0.033(5) -0.015(5) -0.003(5) 0.004(5)
C14 0.033(6) 0.087(9) 0.046(6) -0.021(6) -0.011(5) 0.002(6)
C15 0.032(6) 0.120(11) 0.043(6) 0.015(7) 0.001(5) -0.012(6)
C16 0.040(6) 0.077(8) 0.038(5) 0.008(5) 0.004(5) 0.012(6)
C17 0.042(7) 0.119(11) 0.049(7) 0.029(7) -0.005(5) 0.032(7)
C18 0.035(6) 0.087(9) 0.043(6) -0.022(6) -0.003(5) -0.007(6)
C19 0.063(7) 0.089(9) 0.032(5) -0.016(6) 0.009(5) -0.024(7)
C20 0.031(5) 0.037(6) 0.044(5) 0.000(4) 0.000(4) -0.007(4)
C21 0.038(5) 0.026(5) 0.036(5) -0.003(4) 0.003(4) -0.002(4)
C22 0.11(2) 0.11(2) 1.07(14) 0.00(4) 0.01(4) -0.031(18)
C23 0.84(11) 0.25(4) 0.090(19) -0.01(2) -0.06(4) 0.10(5)
C24 0.48(8) 0.19(4) 0.58(8) 0.10(4) 0.47(7) 0.09(4)
Ce1 0.0144(2) 0.0184(2) 0.0211(2) -0.0001(2) -0.00257(15) -0.0001(2)
N1 0.023(4) 0.077(6) 0.042(4) -0.002(5) -0.005(3) -0.010(4)
N2 0.035(5) 0.091(7) 0.031(4) -0.003(4) 0.004(4) -0.021(5)
N3 0.038(5) 0.055(5) 0.038(4) -0.008(4) 0.003(4) -0.006(4)
N4 0.030(4) 0.086(7) 0.034(4) -0.006(4) 0.002(4) 0.000(4)
N5 0.021(4) 0.071(6) 0.034(4) -0.005(4) 0.004(4) -0.001(4)
N6 0.036(5) 0.093(7) 0.031(4) -0.009(4) 0.008(4) -0.019(5)
N7 0.115(11) 0.085(9) 0.094(10) -0.006(8) 0.004(9) 0.019(9)
O1 0.045(4) 0.040(4) 0.026(3) -0.003(3) 0.001(3) -0.004(3)
O2 0.059(5) 0.036(4) 0.048(4) 0.000(3) 0.014(4) 0.007(3)
O3 0.039(4) 0.044(4) 0.056(4) -0.006(3) -0.019(3) -0.007(3)
O4 0.037(4) 0.033(4) 0.070(4) -0.002(3) 0.015(3) 0.000(3)
O5 0.026(3) 0.041(4) 0.038(3) 0.003(3) 0.008(3) -0.001(3)
O6 0.039(4) 0.050(4) 0.050(4) 0.005(3) -0.009(3) -0.003(3)
O7 0.043(4) 0.034(4) 0.055(4) 0.002(3) -0.014(3) 0.004(3)
O8 0.30(3) 0.23(2) 0.23(2) 0.016(17) 0.14(2) 0.06(2)
O1W 0.068(6) 0.095(7) 0.152(10) 0.012(7) -0.019(6) -0.013(6)
O2W 0.115(8) 0.108(8) 0.116(8) 0.020(7) -0.005(7) -0.033(7)
O3W 0.084(7) 0.143(9) 0.090(7) 0.013(6) -0.017(6) 0.032(6)
N8 0.098(10) 0.192(15) 0.102(10) 0.046(10) 0.012(8) -0.027(10)

loop_
_atom_type_symbol
_atom_type_description
_atom_type_scat_dispersion_real
_atom_type_scat_dispersion_imag
_atom_type_scat_source
C C 0.0033 0.0016 'International Tables Vol C Tables 4.2.6.8 and 6.1.1.4'
H H 0.0000 0.0000 'International Tables Vol C Tables 4.2.6.8 and 6.1.1.4'
N N 0.0061 0.0033 'International Tables Vol C Tables 4.2.6.8 and 6.1.1.4'
O O 0.0106 0.0060 'International Tables Vol C Tables 4.2.6.8 and 6.1.1.4'
Ce Ce -0.2486 2.6331 'International Tables Vol C Tables 4.2.6.8 and 6.1.1.4'

loop_
_geom_angle_atom_site_label_1
_geom_angle_atom_site_label_2
_geom_angle_atom_site_label_3
_geom_angle
_geom_angle_site_symmetry_1
_geom_angle_site_symmetry_3
O2 C1 O1 119.7(8) . .
O2 C1 C2 121.2(8) . .
O1 C1 C2 119.1(8) . .
O2 C1 Ce1 59.9(5) . .
O1 C1 Ce1 61.9(4) . .
C2 C1 Ce1 165.8(7) . .
C17 C2 C16 108.9(8) . .
C17 C2 C1 110.1(9) . .
C16 C2 C1 112.8(8) . .
N5 C3 C4 110.6(8) . .
C5 C4 C3 110.7(8) . .
C6 C5 C20 112.0(8) . .
C6 C5 C4 109.5(8) . .
C20 C5 C4 110.5(8) . .
C5 C6 C7 113.8(8) . .
N5 C7 C6 111.3(8) . .
N5 C8 N4 118.0(8) . .
N5 C8 N3 118.9(8) . .
N4 C8 N3 123.1(8) . .
N4 C9 N1 126.4(8) . .
N4 C9 N2 117.0(7) . .
N1 C9 N2 116.5(8) . .
N3 C10 N6 118.2(8) . .
N3 C10 N1 126.0(8) . .
N6 C10 N1 115.8(8) . .
C15 C11 C12 111.3(9) . .
C21 C12 C11 113.6(8) 1_455 .
C21 C12 C13 111.1(8) 1_455 .
C11 C12 C13 106.9(8) . .
C14 C13 C12 113.0(8) . .
N2 C14 C13 110.1(8) . .
N2 C15 C11 111.0(9) . .
C18 C16 C2 112.6(9) 4_665 .
C19 C17 C2 112.9(9) 4_665 .
N6 C18 C16 112.5(8) . 4_566
N6 C19 C17 112.2(9) . 4_566
O4 C20 O5 117.4(8) . 2_755
O4 C20 C5 121.0(8) . .
O5 C20 C5 121.6(8) 2_755 .
O4 C20 Ce1 59.1(5) . .
O5 C20 Ce1 60.0(5) 2_755 .
C5 C20 Ce1 169.1(6) . .
O3 C21 O7 123.2(9) . .
O3 C21 C12 118.6(8) . 1_655
O7 C21 C12 118.2(8) . 1_655
N7 C24 O8 144(7) . .
O7 Ce1 O1 79.7(2) 2_745 2_745
O7 Ce1 O3 145.8(2) 2_745 .
O1 Ce1 O3 75.3(2) 2_745 .
O7 Ce1 O5 75.6(2) 2_745 .
O1 Ce1 O5 68.7(2) 2_745 .
O3 Ce1 O5 73.8(2) . .
O7 Ce1 O2 88.8(2) 2_745 .
O1 Ce1 O2 141.5(2) 2_745 .
O3 Ce1 O2 96.5(2) . .
O5 Ce1 O2 72.9(2) . .
O7 Ce1 O6 73.3(2) 2_745 .
O1 Ce1 O6 135.3(2) 2_745 .
O3 Ce1 O6 140.5(2) . .
O5 Ce1 O6 134.0(2) . .
O2 Ce1 O6 73.3(2) . .
O7 Ce1 O4 80.8(2) 2_745 .
O1 Ce1 O4 71.0(2) 2_745 .
O3 Ce1 O4 111.8(2) . .
O5 Ce1 O4 136.07(19) . .
O2 Ce1 O4 143.3(2) . .
O6 Ce1 O4 70.0(2) . .
O7 Ce1 O5 128.4(2) 2_745 2_755
O1 Ce1 O5 99.34(19) 2_745 2_755
O3 Ce1 O5 78.9(2) . 2_755
O5 Ce1 O5 152.17(4) . 2_755
O2 Ce1 O5 116.2(2) . 2_755
O6 Ce1 O5 72.5(2) . 2_755
O4 Ce1 O5 51.73(19) . 2_755
O7 Ce1 O1 130.4(2) 2_745 .
O1 Ce1 O1 149.81(9) 2_745 .
O3 Ce1 O1 76.1(2) . .
O5 Ce1 O1 112.06(19) . .
O2 Ce1 O1 52.1(2) . .
O6 Ce1 O1 67.5(2) . .
O4 Ce1 O1 111.5(2) . .
O5 Ce1 O1 65.49(19) 2_755 .
O7 Ce1 C1 107.6(2) 2_745 .
O1 Ce1 C1 160.1(2) 2_745 .
O3 Ce1 C1 89.9(2) . .
O5 Ce1 C1 94.7(2) . .
O2 Ce1 C1 25.7(2) . .
O6 Ce1 C1 64.2(2) . .
O4 Ce1 C1 127.8(2) . .
O5 Ce1 C1 90.6(2) 2_755 .
O1 Ce1 C1 26.9(2) . .
O7 Ce1 C20 103.1(2) 2_745 .
O1 Ce1 C20 87.6(2) 2_745 .
O3 Ce1 C20 98.7(2) . .
O5 Ce1 C20 156.2(2) . .
O2 Ce1 C20 130.8(2) . .
O6 Ce1 C20 65.4(2) . .
O4 Ce1 C20 25.8(2) . .
O5 Ce1 C20 26.5(2) 2_755 .
O1 Ce1 C20 87.1(2) . .
C1 Ce1 C20 108.0(3) . .
O7 Ce1 Ce1 147.12(15) 2_745 2_755
O1 Ce1 Ce1 123.27(14) 2_745 2_755
O3 Ce1 Ce1 67.03(15) . 2_755
O5 Ce1 Ce1 132.08(13) . 2_755
O2 Ce1 Ce1 84.96(16) . 2_755
O6 Ce1 Ce1 73.99(16) . 2_755
O4 Ce1 Ce1 85.20(14) . 2_755
O5 Ce1 Ce1 34.32(13) 2_755 2_755
O1 Ce1 Ce1 32.91(12) . 2_755
C1 Ce1 Ce1 59.69(18) . 2_755
C20 Ce1 Ce1 59.45(18) . 2_755
C9 N1 C10 113.0(8) . .
C9 N2 C15 120.8(8) . .
C9 N2 C14 120.3(8) . .
C15 N2 C14 115.2(8) . .
C10 N3 C8 116.2(8) . .
C9 N4 C8 114.8(8) . .
C8 N5 C7 123.6(8) . .
C8 N5 C3 122.0(8) . .
C7 N5 C3 114.2(8) . .
C10 N6 C18 121.2(8) . .
C10 N6 C19 122.8(8) . .
C18 N6 C19 113.1(8) . .
C24 N7 C23 125(4) . .
C24 N7 C22 123(4) . .
C23 N7 C22 112(3) . .
C1 O1 Ce1 155.6(6) . 2_755
C1 O1 Ce1 91.2(5) . .
Ce1 O1 Ce1 112.0(2) 2_755 .
C1 O2 Ce1 94.4(5) . .
C21 O3 Ce1 139.4(6) . .
C20 O4 Ce1 95.1(5) . .
C20 O5 Ce1 147.1(6) 2_745 .
C20 O5 Ce1 93.6(5) 2_745 2_745
Ce1 O5 Ce1 110.3(2) . 2_745
C21 O7 Ce1 142.0(6) . 2_755

loop_
_geom_bond_atom_site_label_1
_geom_bond_atom_site_label_2
_geom_bond_distance
_geom_bond_site_symmetry_2
C1 O2 1.240(10) .
C1 O1 1.291(10) .
C1 C2 1.523(12) .
C1 Ce1 2.850(9) .
C2 C17 1.514(14) .
C2 C16 1.515(13) .
C3 N5 1.449(11) .
C3 C4 1.539(13) .
C4 C5 1.504(13) .
C5 C6 1.499(12) .
C5 C20 1.501(13) .
C6 C7 1.513(12) .
C7 N5 1.440(11) .
C8 N5 1.336(11) .
C8 N4 1.365(11) .
C8 N3 1.365(11) .
C9 N4 1.344(11) .
C9 N1 1.350(11) .
C9 N2 1.363(11) .
C10 N3 1.317(11) .
C10 N6 1.342(11) .
C10 N1 1.369(11) .
C11 C15 1.525(13) .
C11 C12 1.533(13) .
C12 C21 1.496(12) 1_455
C12 C13 1.537(13) .
C13 C14 1.512(12) .
C14 N2 1.467(11) .
C15 N2 1.430(11) .
C16 C18 1.503(13) 4_665
C17 C19 1.491(13) 4_665
C18 N6 1.450(12) .
C18 C16 1.503(13) 4_566
C19 N6 1.460(12) .
C19 C17 1.491(13) 4_566
C20 O4 1.258(10) .
C20 O5 1.288(10) 2_755
C20 Ce1 2.885(9) .
C21 O3 1.248(10) .
C21 O7 1.258(10) .
C21 C12 1.496(12) 1_655
C22 N7 1.34(3) .
C23 N7 1.30(3) .
C24 N7 1.14(3) .
C24 O8 1.11(4) .
Ce1 O7 2.327(6) 2_745
Ce1 O1 2.374(6) 2_745
Ce1 O3 2.386(6) .
Ce1 O5 2.436(6) .
Ce1 O2 2.472(6) .
Ce1 O6 2.481(6) .
Ce1 O4 2.485(6) .
Ce1 O5 2.502(6) 2_755
Ce1 O1 2.514(6) .
Ce1 Ce1 4.0528(9) 2_755
O1 Ce1 2.374(6) 2_755
O5 C20 1.288(10) 2_745
O5 Ce1 2.502(6) 2_745
O7 Ce1 2.327(6) 2_755
